data_4129848
loop_
_publ_author_name
'Tallmadge, Evan H.'
'Jermaks, Janis'
'Collum, David B.'

_publ_section_title
;
 Structure-Reactivity Relationships in Lithiated Evans Enolates: Influence
 of Aggregation and Solvation on the Stereochemistry and Mechanism of
 Aldol Additions.
;
_journal_issue 1
_journal_name_full 'Journal of the American Chemical Society'
_journal_page_first 345
_journal_page_last 355
_journal_paper_doi 10.1021/jacs.5b10980
_journal_volume 138
_journal_year 2016
_chemical_absolute_configuration rm
_chemical_formula_moiety 'C19 H25 N O4'
_chemical_formula_sum 'C19 H25 N O4'
_chemical_formula_weight 331.40
_space_group_IT_number 19
_space_group_name_Hall 'P 2ac 2ab'
_space_group_name_H-M_alt 'P 21 21 21'
_symmetry_cell_setting orthorhombic
_symmetry_space_group_name_H-M 'P 21 21 21'
_atom_sites_solution_hydrogens difmap
_atom_sites_solution_primary direct
_atom_sites_solution_secondary difmap
_audit_creation_method SHELXL-97
_cell_angle_alpha 90.00
_cell_angle_beta 90.00
_cell_angle_gamma 90.00
_cell_formula_units_Z 4
_cell_length_a 5.7701(6)
_cell_length_b 13.3976(12)
_cell_length_c 22.752(2)
_cell_measurement_reflns_used 1507
_cell_measurement_temperature 296(2)
_cell_measurement_theta_max 21.80
_cell_measurement_theta_min 3.04
_cell_volume 1758.9(3)
_computing_cell_refinement 'Bruker SAINT+'
_computing_data_collection 'Bruker APEX2'
_computing_data_reduction 'Bruker SAINT+'
_computing_molecular_graphics 'Bruker SHELXTL'
_computing_publication_material 'Bruker SHELXTL'
_computing_structure_refinement 'SHELXL-97 (Sheldrick, 1997)'
_computing_structure_solution 'SHELXS-97 (Sheldrick, 1990)'
_diffrn_ambient_temperature 296(2)
_diffrn_measured_fraction_theta_full 0.984
_diffrn_measured_fraction_theta_max 0.984
_diffrn_measurement_device_type 'Bruker X8 APEX II diffractometer'
_diffrn_measurement_method 'phi and omega scans'
_diffrn_radiation_monochromator graphite
_diffrn_radiation_source 'fine-focus sealed tube'
_diffrn_radiation_type MoK\a
_diffrn_radiation_wavelength 0.71073
_diffrn_reflns_av_R_equivalents 0.0270
_diffrn_reflns_av_sigmaI/netI 0.0466
_diffrn_reflns_limit_h_max 5
_diffrn_reflns_limit_h_min -6
_diffrn_reflns_limit_k_max 15
_diffrn_reflns_limit_k_min -14
_diffrn_reflns_limit_l_max 18
_diffrn_reflns_limit_l_min -25
_diffrn_reflns_number 5883
_diffrn_reflns_theta_full 23.84
_diffrn_reflns_theta_max 23.84
_diffrn_reflns_theta_min 1.76
_diffrn_standards_number 0
_exptl_absorpt_coefficient_mu 0.087
_exptl_absorpt_correction_T_max 0.9978
_exptl_absorpt_correction_T_min 0.9495
_exptl_absorpt_correction_type multi-scan
_exptl_absorpt_process_details SADABS
_exptl_crystal_colour brown
_exptl_crystal_density_diffrn 1.252
_exptl_crystal_density_method 'not measured'
_exptl_crystal_description needle
_exptl_crystal_F_000 712
_exptl_crystal_size_max 0.60
_exptl_crystal_size_mid 0.05
_exptl_crystal_size_min 0.03
_refine_diff_density_max 0.118
_refine_diff_density_min -0.168
_refine_diff_density_rms 0.031
_refine_ls_abs_structure_details 'Flack H D (1983), Acta Cryst. A39, 876-881'
_refine_ls_abs_structure_Flack 0.2(16)
_refine_ls_extinction_method none
_refine_ls_goodness_of_fit_ref 1.060
_refine_ls_hydrogen_treatment refall
_refine_ls_matrix_type full
_refine_ls_number_parameters 217
_refine_ls_number_reflns 2552
_refine_ls_number_restraints 0
_refine_ls_restrained_S_all 1.060
_refine_ls_R_factor_all 0.0812
_refine_ls_R_factor_gt 0.0356
_refine_ls_shift/su_max 0.001
_refine_ls_shift/su_mean 0.000
_refine_ls_structure_factor_coef Fsqd
_refine_ls_weighting_details 'calc w=1/[\s^2^(Fo^2^)+(0.0341P)^2^+0.0000P] where P=(Fo^2^+2Fc^2^)/3'
_refine_ls_weighting_scheme calc
_refine_ls_wR_factor_gt 0.0662
_refine_ls_wR_factor_ref 0.0808
_reflns_number_gt 1732
_reflns_number_total 2552
_reflns_threshold_expression >2sigma(I)
_cod_data_source_file ja5b10980_si_001.cif
_cod_data_source_block et2
_cod_depositor_comments
;
The following automatic conversions were performed:

data item '_symmetry_cell_setting' value 'Orthorhombic' was changed
to 'orthorhombic' in accordance with the
/home/saulius/struct/COD-crude-data/automatic-downloads/DataCite-retrospective/ACS/depositions/lib/dictionaries/cif_core.dic
dictionary named 'cif_core.dic' version 2.4.2 last updated on
2011-04-26.

Automatic conversion script
Id: cif_fix_values 6909 2019-04-08 15:41:33Z antanas 
;
_cod_original_cell_volume 1758.8(3)
_cod_original_sg_symbol_H-M P2(1)2(1)2(1)
_cod_database_code 4129848

loop_
_symmetry_equiv_pos_as_xyz
'x, y, z'
'-x+1/2, -y, z+1/2'
'-x, y+1/2, -z+1/2'
'x+1/2, -y+1/2, -z'

loop_
_atom_site_label
_atom_site_type_symbol
_atom_site_fract_x
_atom_site_fract_y
_atom_site_fract_z
_atom_site_U_iso_or_equiv
_atom_site_adp_type
_atom_site_occupancy
_atom_site_symmetry_multiplicity
_atom_site_calc_flag
_atom_site_refinement_flags
O1 O 0.4296(3) 0.69296(13) -0.00121(8) 0.0676(6) Uani 1 1 d .
O2 O 0.4965(4) 0.75415(15) 0.08819(9) 0.0773(6) Uani 1 1 d .
O3 O 0.9589(3) 0.51577(14) 0.09110(8) 0.0662(6) Uani 1 1 d .
O4 O 0.9808(3) 0.48344(12) 0.21081(7) 0.0624(5) Uani 1 1 d .
H4A H 1.0331 0.4771 0.1775 0.094 Uiso 1 1 calc R
N1 N 0.6643(4) 0.60551(14) 0.05630(8) 0.0443(6) Uani 1 1 d .
C1 C 0.5273(5) 0.6904(2) 0.05222(12) 0.0555(7) Uani 1 1 d .
C2 C 0.5259(6) 0.61623(19) -0.03833(11) 0.0658(9) Uani 1 1 d .
H2A H 0.6360 0.6445 -0.0659 0.079 Uiso 1 1 calc R
H2B H 0.4045 0.5827 -0.0602 0.079 Uiso 1 1 calc R
C3 C 0.6456(5) 0.54408(18) 0.00307(10) 0.0471(7) Uani 1 1 d .
H3A H 0.8001 0.5271 -0.0118 0.057 Uiso 1 1 calc R
C4 C 0.8138(5) 0.57966(19) 0.10146(11) 0.0473(7) Uani 1 1 d .
C5 C 0.7865(4) 0.62443(17) 0.16208(11) 0.0467(7) Uani 1 1 d .
H5A H 0.6414 0.6624 0.1628 0.056 Uiso 1 1 calc R
C6 C 0.7690(4) 0.53974(18) 0.20852(10) 0.0441(7) Uani 1 1 d .
C7 C 0.5682(4) 0.47007(18) 0.19410(10) 0.0500(7) Uani 1 1 d .
H7A H 0.4286 0.5094 0.1890 0.060 Uiso 1 1 calc R
H7B H 0.6002 0.4367 0.1572 0.060 Uiso 1 1 calc R
C8 C 0.5253(6) 0.3916(2) 0.24141(11) 0.0652(8) Uani 1 1 d .
H8A H 0.3891 0.3529 0.2312 0.078 Uiso 1 1 calc R
H8B H 0.6565 0.3464 0.2430 0.078 Uiso 1 1 calc R
C9 C 0.4904(6) 0.4384(2) 0.30102(12) 0.0751(9) Uani 1 1 d .
H9A H 0.4735 0.3866 0.3305 0.090 Uiso 1 1 calc R
H9B H 0.3502 0.4783 0.3009 0.090 Uiso 1 1 calc R
C10 C 0.6968(6) 0.5037(2) 0.31590(11) 0.0724(9) Uani 1 1 d .
H10A H 0.8343 0.4624 0.3191 0.087 Uiso 1 1 calc R
H10B H 0.6711 0.5354 0.3537 0.087 Uiso 1 1 calc R
C11 C 0.7367(6) 0.5836(2) 0.26949(11) 0.0637(8) Uani 1 1 d .
H11A H 0.8731 0.6220 0.2798 0.076 Uiso 1 1 calc R
H11B H 0.6052 0.6287 0.2690 0.076 Uiso 1 1 calc R
C12 C 0.9875(6) 0.69756(19) 0.17253(13) 0.0789(10) Uani 1 1 d .
H12A H 0.9877 0.7474 0.1422 0.118 Uiso 1 1 calc R
H12B H 1.1316 0.6618 0.1718 0.118 Uiso 1 1 calc R
H12C H 0.9685 0.7292 0.2101 0.118 Uiso 1 1 calc R
C13 C 0.5087(5) 0.44956(17) 0.01664(10) 0.0545(7) Uani 1 1 d .
H13A H 0.5832 0.4147 0.0489 0.065 Uiso 1 1 calc R
H13B H 0.3542 0.4681 0.0294 0.065 Uiso 1 1 calc R
C14 C 0.4892(5) 0.38007(17) -0.03478(10) 0.0447(7) Uani 1 1 d .
C15 C 0.2988(5) 0.3791(2) -0.07138(13) 0.0624(8) Uani 1 1 d .
H15A H 0.1773 0.4233 -0.0645 0.075 Uiso 1 1 calc R
C16 C 0.2856(6) 0.3138(2) -0.11812(13) 0.0708(9) Uani 1 1 d .
H16A H 0.1561 0.3146 -0.1425 0.085 Uiso 1 1 calc R
C17 C 0.4593(6) 0.2484(2) -0.12891(12) 0.0652(8) Uani 1 1 d .
H17A H 0.4491 0.2045 -0.1605 0.078 Uiso 1 1 calc R
C18 C 0.6497(6) 0.2472(2) -0.09318(13) 0.0660(8) Uani 1 1 d .
H18A H 0.7691 0.2022 -0.1003 0.079 Uiso 1 1 calc R
C19 C 0.6653(5) 0.31319(19) -0.04616(12) 0.0555(8) Uani 1 1 d .
H19A H 0.7957 0.3122 -0.0221 0.067 Uiso 1 1 calc R

loop_
_atom_site_aniso_label
_atom_site_aniso_U_11
_atom_site_aniso_U_22
_atom_site_aniso_U_33
_atom_site_aniso_U_23
_atom_site_aniso_U_13
_atom_site_aniso_U_12
O1 0.0784(16) 0.0613(12) 0.0632(13) -0.0014(12) -0.0153(12) 0.0173(11)
O2 0.0952(17) 0.0692(12) 0.0675(13) -0.0158(11) -0.0093(12) 0.0354(13)
O3 0.0604(13) 0.0785(13) 0.0597(12) -0.0001(10) 0.0072(10) 0.0260(12)
O4 0.0405(11) 0.0782(12) 0.0685(12) 0.0109(10) -0.0051(9) 0.0131(11)
N1 0.0479(14) 0.0428(13) 0.0422(13) -0.0011(12) -0.0020(11) 0.0059(12)
C1 0.056(2) 0.0577(19) 0.0521(19) 0.0033(17) -0.0083(16) 0.0051(19)
C2 0.090(3) 0.0549(16) 0.0520(17) 0.0030(15) -0.0091(18) -0.005(2)
C3 0.0550(18) 0.0442(15) 0.0421(16) -0.0008(14) 0.0046(14) -0.0012(13)
C4 0.0442(18) 0.0464(16) 0.0513(18) 0.0033(14) 0.0067(15) 0.0010(15)
C5 0.0466(18) 0.0452(15) 0.0481(16) -0.0024(13) -0.0009(14) 0.0027(14)
C6 0.0345(16) 0.0497(15) 0.0481(16) -0.0010(13) -0.0046(12) 0.0032(13)
C7 0.0410(17) 0.0540(16) 0.0550(17) -0.0012(14) -0.0008(13) 0.0005(14)
C8 0.064(2) 0.0615(17) 0.0703(19) 0.0106(16) 0.0033(17) -0.0070(17)
C9 0.083(3) 0.080(2) 0.062(2) 0.0195(17) 0.0170(19) 0.005(2)
C10 0.092(3) 0.080(2) 0.0457(18) 0.0029(17) -0.0035(17) 0.010(2)
C11 0.079(2) 0.0645(18) 0.0477(17) -0.0079(15) -0.0063(16) -0.0053(17)
C12 0.089(3) 0.0689(18) 0.079(2) 0.0016(17) -0.001(2) -0.027(2)
C13 0.062(2) 0.0513(16) 0.0501(16) 0.0039(13) 0.0094(15) -0.0059(16)
C14 0.0491(19) 0.0402(14) 0.0447(15) 0.0074(12) 0.0037(15) -0.0068(16)
C15 0.048(2) 0.0627(18) 0.077(2) -0.0028(18) -0.0016(17) 0.0025(16)
C16 0.070(3) 0.067(2) 0.075(2) -0.0008(19) -0.0262(18) -0.013(2)
C17 0.092(3) 0.0466(16) 0.0573(19) -0.0028(15) -0.003(2) -0.006(2)
C18 0.075(2) 0.0453(17) 0.078(2) -0.0022(18) -0.0027(19) 0.0083(17)
C19 0.058(2) 0.0496(16) 0.0589(19) 0.0104(16) -0.0132(15) 0.0011(17)

loop_
_atom_type_symbol
_atom_type_description
_atom_type_scat_dispersion_real
_atom_type_scat_dispersion_imag
_atom_type_scat_source
C C 0.0033 0.0016 'International Tables Vol C Tables 4.2.6.8 and 6.1.1.4'
H H 0.0000 0.0000 'International Tables Vol C Tables 4.2.6.8 and 6.1.1.4'
N N 0.0061 0.0033 'International Tables Vol C Tables 4.2.6.8 and 6.1.1.4'
O O 0.0106 0.0060 'International Tables Vol C Tables 4.2.6.8 and 6.1.1.4'

loop_
_geom_angle_atom_site_label_1
_geom_angle_atom_site_label_2
_geom_angle_atom_site_label_3
_geom_angle
C1 O1 C2 110.5(2)
C4 N1 C1 127.5(2)
C4 N1 C3 121.1(2)
C1 N1 C3 111.3(2)
O2 C1 O1 122.7(3)
O2 C1 N1 128.6(3)
O1 C1 N1 108.7(2)
O1 C2 C3 105.45(19)
N1 C3 C2 100.86(19)
N1 C3 C13 109.66(18)
C2 C3 C13 114.8(2)
O3 C4 N1 117.3(2)
O3 C4 C5 121.7(3)
N1 C4 C5 120.8(2)
C4 C5 C12 108.4(2)
C4 C5 C6 109.72(19)
C12 C5 C6 114.2(2)
O4 C6 C11 105.9(2)
O4 C6 C7 109.45(18)
C11 C6 C7 109.9(2)
O4 C6 C5 110.6(2)
C11 C6 C5 110.3(2)
C7 C6 C5 110.52(19)
C8 C7 C6 113.2(2)
C9 C8 C7 111.7(2)
C8 C9 C10 109.6(2)
C9 C10 C11 111.7(2)
C10 C11 C6 112.4(2)
C14 C13 C3 113.37(19)
C15 C14 C19 117.9(2)
C15 C14 C13 122.5(3)
C19 C14 C13 119.6(3)
C14 C15 C16 121.0(3)
C17 C16 C15 120.6(3)
C16 C17 C18 119.7(3)
C17 C18 C19 120.1(3)
C14 C19 C18 120.7(3)

loop_
_geom_bond_atom_site_label_1
_geom_bond_atom_site_label_2
_geom_bond_distance
O1 C1 1.340(3)
O1 C2 1.442(3)
O2 C1 1.196(3)
O3 C4 1.220(3)
O4 C6 1.437(3)
N1 C4 1.386(3)
N1 C1 1.388(3)
N1 C3 1.468(3)
C2 C3 1.516(3)
C3 C13 1.524(3)
C4 C5 1.512(3)
C5 C12 1.537(3)
C5 C6 1.554(3)
C6 C11 1.518(3)
C6 C7 1.523(3)
C7 C8 1.525(3)
C8 C9 1.508(3)
C9 C10 1.516(4)
C10 C11 1.521(3)
C13 C14 1.499(3)
C14 C15 1.379(4)
C14 C19 1.379(3)
C15 C16 1.380(4)
C16 C17 1.353(4)
C17 C18 1.367(4)
C18 C19 1.391(4)
